data_7042794
loop_
_publ_author_name
'Hitzel, Sandra'
'F\"arber, Christian'
'Bruhn, Clemens'
'Siemeling, Ulrich'

_publ_section_title
;
 Phosphido complexes derived from 1,1&#x2019;-ferrocenediyl-bridged
 secondary diphosphines
;
_journal_name_full 'Dalton Trans.'
_journal_paper_doi 10.1039/C7DT00941K
_journal_year 2017
_chemical_formula_sum 'C22 H20 Fe P2'
_chemical_formula_weight 402.17
_space_group_crystal_system monoclinic
_space_group_IT_number 14
_space_group_name_Hall '-P 2yn'
_space_group_name_H-M_alt 'P 1 21/n 1'
_symmetry_space_group_name_Hall '-P 2yn'
_symmetry_space_group_name_H-M 'P 1 21/n 1'
_atom_sites_solution_hydrogens mixed
_audit_creation_method SHELXL-2014/7
_audit_update_record
;
2017-03-06 deposited with the CCDC.
2017-04-25 downloaded from the CCDC.
;
_cell_angle_alpha 90
_cell_angle_beta 101.87(2)
_cell_angle_gamma 90
_cell_formula_units_Z 4
_cell_length_a 5.9967(14)
_cell_length_b 26.083(7)
_cell_length_c 11.900(4)
_cell_measurement_reflns_used 8463
_cell_measurement_temperature 200(2)
_cell_measurement_theta_max 25.95
_cell_measurement_theta_min 1.56
_cell_volume 1821.5(9)
_computing_structure_refinement 'SHELXL-2014/7 (Sheldrick, 2014)'
_diffrn_ambient_temperature 200(2)
_diffrn_detector 'image plate (34 cm diameter)'
_diffrn_detector_area_resol_mean 6.67
_diffrn_detector_type STOE
_diffrn_measured_fraction_theta_full 0.995
_diffrn_measured_fraction_theta_max 0.995
_diffrn_measurement_details ' 130 frames, detector distance = 133 mm'
_diffrn_measurement_device '2-circle goniometer'
_diffrn_measurement_device_type 'STOE IPDS 2'
_diffrn_measurement_method 'rotation method'
_diffrn_radiation_collimation '1.2, 0.6 mm diameter, multiple pinhole'
_diffrn_radiation_monochromator 'plane graphite'
_diffrn_radiation_polarisn_norm 270
_diffrn_radiation_type 'Mo K\a'
_diffrn_radiation_wavelength 0.71073
_diffrn_reflns_av_R_equivalents 0.0476
_diffrn_reflns_av_unetI/netI 0.0417
_diffrn_reflns_Laue_measured_fraction_full 0.995
_diffrn_reflns_Laue_measured_fraction_max 0.995
_diffrn_reflns_limit_h_max 7
_diffrn_reflns_limit_h_min -6
_diffrn_reflns_limit_k_max 31
_diffrn_reflns_limit_k_min -27
_diffrn_reflns_limit_l_max 14
_diffrn_reflns_limit_l_min -14
_diffrn_reflns_number 8393
_diffrn_reflns_point_group_measured_fraction_full 0.995
_diffrn_reflns_point_group_measured_fraction_max 0.995
_diffrn_reflns_theta_full 24.994
_diffrn_reflns_theta_max 24.994
_diffrn_reflns_theta_min 1.561
_diffrn_source 'Genix Mo HF'
_diffrn_source_current 1.000
_diffrn_source_power 0.050
_diffrn_source_voltage 50
_exptl_absorpt_coefficient_mu 1.005
_exptl_absorpt_correction_T_max 0.8870
_exptl_absorpt_correction_T_min 0.7209
_exptl_absorpt_correction_type integration
_exptl_absorpt_process_details 'X-red ver. 1.58 (Stoe & Cie. 2012)'
_exptl_crystal_colour yellow
_exptl_crystal_density_diffrn 1.466
_exptl_crystal_description needle
_exptl_crystal_F_000 832
_exptl_crystal_size_max 0.240
_exptl_crystal_size_mid 0.080
_exptl_crystal_size_min 0.050
_refine_diff_density_max 0.486
_refine_diff_density_min -0.397
_refine_diff_density_rms 0.064
_refine_ls_extinction_method none
_refine_ls_goodness_of_fit_ref 1.025
_refine_ls_hydrogen_treatment mixed
_refine_ls_matrix_type full
_refine_ls_number_parameters 232
_refine_ls_number_reflns 3184
_refine_ls_number_restraints 0
_refine_ls_restrained_S_all 1.025
_refine_ls_R_factor_all 0.0537
_refine_ls_R_factor_gt 0.0379
_refine_ls_shift/su_max 0.000
_refine_ls_shift/su_mean 0.000
_refine_ls_structure_factor_coef Fsqd
_refine_ls_weighting_details 'w=1/[\s^2^(Fo^2^)+(0.0598P)^2^+0.2859P] where P=(Fo^2^+2Fc^2^)/3'
_refine_ls_weighting_scheme calc
_refine_ls_wR_factor_gt 0.0929
_refine_ls_wR_factor_ref 0.1006
_reflns_Friedel_coverage 0.000
_reflns_number_gt 2496
_reflns_number_total 3184
_reflns_threshold_expression 'I > 2\s(I)'
_cod_data_source_file c7dt00941k2.cif
_cod_data_source_block i2116
_cod_original_cell_volume 1821.6(8)
_cod_database_code 7042794
_shelx_shelxl_version_number 2014/7
_shelx_space_group_comment
;
The symmetry employed for this shelxl refinement is uniquely defined
by the following loop, which should always be used as a source of
symmetry information in preference to the above space-group names.
They are only intended as comments.
;
_shelx_estimated_absorpt_t_min 0.795
_shelx_estimated_absorpt_t_max 0.951

loop_
_space_group_symop_operation_xyz
'x, y, z'
'-x+1/2, y+1/2, -z+1/2'
'-x, -y, -z'
'x-1/2, -y-1/2, z-1/2'

loop_
_atom_site_label
_atom_site_type_symbol
_atom_site_fract_x
_atom_site_fract_y
_atom_site_fract_z
_atom_site_U_iso_or_equiv
_atom_site_adp_type
_atom_site_occupancy
_atom_site_site_symmetry_order
_atom_site_calc_flag
_atom_site_refinement_flags_posn
_atom_site_refinement_flags_adp
C1 C 0.0890(5) 0.10610(12) 0.4394(2) 0.0318(6) Uani 1 1 d . .
C2 C 0.1594(5) 0.15698(12) 0.4190(2) 0.0348(7) Uani 1 1 d . .
H2A H 0.3110 0.1697 0.4381 0.042 Uiso 1 1 calc R U
C3 C -0.0349(5) 0.18527(12) 0.3654(2) 0.0358(7) Uani 1 1 d . .
H3A H -0.0363 0.2202 0.3423 0.043 Uiso 1 1 calc R U
C4 C -0.2259(5) 0.15267(12) 0.3521(2) 0.0354(7) Uani 1 1 d . .
H4A H -0.3783 0.1619 0.3186 0.042 Uiso 1 1 calc R U
C5 C -0.1521(5) 0.10384(12) 0.3971(2) 0.0344(7) Uani 1 1 d . .
H5A H -0.2462 0.0747 0.3989 0.041 Uiso 1 1 calc R U
C6 C -0.0614(5) 0.14053(12) 0.0980(2) 0.0311(6) Uani 1 1 d . .
C7 C -0.1394(5) 0.08998(12) 0.1162(2) 0.0348(7) Uani 1 1 d . .
H7A H -0.2925 0.0783 0.0956 0.042 Uiso 1 1 calc R U
C8 C 0.0490(5) 0.06039(12) 0.1696(2) 0.0365(7) Uani 1 1 d . .
H8A H 0.0449 0.0254 0.1914 0.044 Uiso 1 1 calc R U
C9 C 0.2449(5) 0.09163(13) 0.1852(2) 0.0372(7) Uani 1 1 d . .
H9A H 0.3954 0.0813 0.2196 0.045 Uiso 1 1 calc R U
C10 C 0.1800(5) 0.14095(13) 0.1409(2) 0.0351(7) Uani 1 1 d . .
H10A H 0.2788 0.1693 0.1398 0.042 Uiso 1 1 calc R U
C11 C 0.2715(5) 0.05561(11) 0.6503(2) 0.0320(6) Uani 1 1 d . .
C12 C 0.0953(5) 0.07607(12) 0.6945(2) 0.0374(7) Uani 1 1 d . .
H12A H -0.0346 0.0895 0.6436 0.045 Uiso 1 1 calc R U
C13 C 0.1045(6) 0.07744(13) 0.8115(2) 0.0393(7) Uani 1 1 d . .
H13A H -0.0173 0.0920 0.8407 0.047 Uiso 1 1 calc R U
C14 C 0.2919(6) 0.05754(12) 0.8854(2) 0.0414(8) Uani 1 1 d . .
H14A H 0.2990 0.0581 0.9659 0.050 Uiso 1 1 calc R U
C15 C 0.4690(6) 0.03682(13) 0.8427(2) 0.0410(8) Uani 1 1 d . .
H15A H 0.5978 0.0231 0.8938 0.049 Uiso 1 1 calc R U
C16 C 0.4597(5) 0.03597(12) 0.7261(2) 0.0377(7) Uani 1 1 d . .
H16A H 0.5828 0.0219 0.6973 0.045 Uiso 1 1 calc R U
C17 C -0.2134(5) 0.19557(11) -0.1082(2) 0.0323(6) Uani 1 1 d . .
C18 C -0.3871(5) 0.17487(13) -0.1920(2) 0.0403(7) Uani 1 1 d . .
H18A H -0.5166 0.1598 -0.1708 0.048 Uiso 1 1 calc R U
C19 C -0.3700(7) 0.17638(14) -0.3060(3) 0.0533(10) Uani 1 1 d . .
H19A H -0.4881 0.1622 -0.3631 0.064 Uiso 1 1 calc R U
C20 C -0.1835(8) 0.19826(14) -0.3371(3) 0.0549(10) Uani 1 1 d . .
H20A H -0.1734 0.1992 -0.4157 0.066 Uiso 1 1 calc R U
C21 C -0.0126(6) 0.21869(15) -0.2559(3) 0.0504(9) Uani 1 1 d . .
H21A H 0.1159 0.2339 -0.2778 0.060 Uiso 1 1 calc R U
C22 C -0.0274(6) 0.21713(13) -0.1416(3) 0.0425(8) Uani 1 1 d . .
H22A H 0.0925 0.2311 -0.0852 0.051 Uiso 1 1 calc R U
P1 P 0.27357(18) 0.05355(4) 0.49650(6) 0.0502(3) Uani 1 1 d . .
H1 H 0.173(6) 0.0190(16) 0.475(3) 0.060 Uiso 1 1 d . U
P2 P -0.24110(17) 0.19411(4) 0.04153(6) 0.0476(3) Uani 1 1 d . .
H2 H -0.429(6) 0.1996(14) 0.073(3) 0.057 Uiso 1 1 d . U
Fe1 Fe 0.01126(6) 0.12275(2) 0.26844(3) 0.02498(14) Uani 1 1 d . .

loop_
_atom_site_aniso_label
_atom_site_aniso_U_11
_atom_site_aniso_U_22
_atom_site_aniso_U_33
_atom_site_aniso_U_23
_atom_site_aniso_U_13
_atom_site_aniso_U_12
C1 0.0370(16) 0.0402(17) 0.0172(12) 0.0016(11) 0.0034(10) 0.0049(13)
C2 0.0364(16) 0.0447(18) 0.0219(13) -0.0051(12) 0.0024(11) -0.0040(13)
C3 0.0515(19) 0.0312(16) 0.0240(13) -0.0047(11) 0.0060(12) 0.0031(13)
C4 0.0335(16) 0.0467(18) 0.0250(13) -0.0016(12) 0.0039(11) 0.0092(13)
C5 0.0349(16) 0.0426(18) 0.0264(14) 0.0033(12) 0.0078(11) -0.0038(13)
C6 0.0363(15) 0.0393(16) 0.0178(12) 0.0010(11) 0.0058(10) 0.0029(13)
C7 0.0378(16) 0.0407(17) 0.0235(13) -0.0067(11) 0.0010(11) -0.0058(13)
C8 0.0537(19) 0.0300(16) 0.0248(13) -0.0034(11) 0.0061(12) 0.0033(14)
C9 0.0348(16) 0.050(2) 0.0273(14) -0.0014(12) 0.0073(11) 0.0102(14)
C10 0.0343(16) 0.0456(18) 0.0270(13) -0.0007(12) 0.0100(11) -0.0036(14)
C11 0.0420(17) 0.0284(15) 0.0246(13) 0.0029(11) 0.0046(11) 0.0043(12)
C12 0.0403(18) 0.0397(18) 0.0311(14) 0.0051(12) 0.0048(12) 0.0089(14)
C13 0.0470(19) 0.0386(18) 0.0351(15) -0.0010(12) 0.0150(13) 0.0020(14)
C14 0.061(2) 0.0395(18) 0.0228(13) -0.0009(12) 0.0057(13) -0.0016(16)
C15 0.0482(19) 0.0428(19) 0.0277(14) 0.0041(12) -0.0025(13) 0.0081(15)
C16 0.0379(17) 0.0424(18) 0.0324(15) 0.0032(13) 0.0062(12) 0.0095(14)
C17 0.0376(16) 0.0280(15) 0.0293(14) 0.0049(11) 0.0026(11) 0.0061(12)
C18 0.0404(18) 0.0381(18) 0.0380(16) 0.0069(13) -0.0023(13) -0.0010(14)
C19 0.072(3) 0.047(2) 0.0304(16) -0.0013(14) -0.0142(16) 0.0019(18)
C20 0.090(3) 0.048(2) 0.0274(15) 0.0071(14) 0.0138(17) 0.017(2)
C21 0.057(2) 0.055(2) 0.0452(18) 0.0125(16) 0.0241(16) 0.0010(18)
C22 0.0420(18) 0.0461(19) 0.0377(16) 0.0016(13) 0.0045(13) -0.0052(15)
P1 0.0681(6) 0.0577(6) 0.0244(4) 0.0049(4) 0.0084(4) 0.0296(5)
P2 0.0643(6) 0.0530(6) 0.0275(4) 0.0066(3) 0.0139(4) 0.0239(5)
Fe1 0.0266(2) 0.0289(2) 0.0185(2) -0.00002(14) 0.00274(14) -0.00150(16)

loop_
_atom_type_symbol
_atom_type_description
_atom_type_scat_dispersion_real
_atom_type_scat_dispersion_imag
_atom_type_scat_source
C C 0.0033 0.0016 'International Tables Vol C Tables 4.2.6.8 and 6.1.1.4'
H H 0.0000 0.0000 'International Tables Vol C Tables 4.2.6.8 and 6.1.1.4'
P P 0.1023 0.0942 'International Tables Vol C Tables 4.2.6.8 and 6.1.1.4'
Fe Fe 0.3463 0.8444 'International Tables Vol C Tables 4.2.6.8 and 6.1.1.4'

loop_
_geom_angle_atom_site_label_1
_geom_angle_atom_site_label_2
_geom_angle_atom_site_label_3
_geom_angle
C2 C1 C5 106.9(3)
C2 C1 P1 126.1(2)
C5 C1 P1 126.7(2)
C2 C1 Fe1 69.32(14)
C5 C1 Fe1 69.55(15)
P1 C1 Fe1 122.28(15)
C3 C2 C1 108.4(3)
C3 C2 Fe1 70.25(15)
C1 C2 Fe1 69.62(15)
C3 C2 H2A 125.8
C1 C2 H2A 125.8
Fe1 C2 H2A 125.9
C4 C3 C2 108.1(3)
C4 C3 Fe1 69.97(17)
C2 C3 Fe1 69.19(16)
C4 C3 H3A 125.9
C2 C3 H3A 125.9
Fe1 C3 H3A 126.5
C3 C4 C5 108.5(3)
C3 C4 Fe1 69.83(17)
C5 C4 Fe1 69.38(17)
C3 C4 H4A 125.8
C5 C4 H4A 125.8
Fe1 C4 H4A 126.6
C4 C5 C1 108.1(3)
C4 C5 Fe1 70.10(17)
C1 C5 Fe1 69.39(16)
C4 C5 H5A 126.0
C1 C5 H5A 126.0
Fe1 C5 H5A 126.1
C7 C6 C10 106.9(3)
C7 C6 P2 125.5(2)
C10 C6 P2 127.4(2)
C7 C6 Fe1 69.50(14)
C10 C6 Fe1 69.73(15)
P2 C6 Fe1 122.35(15)
C8 C7 C6 108.5(3)
C8 C7 Fe1 70.14(15)
C6 C7 Fe1 69.44(14)
C8 C7 H7A 125.8
C6 C7 H7A 125.8
Fe1 C7 H7A 126.2
C7 C8 C9 108.2(3)
C7 C8 Fe1 69.55(16)
C9 C8 Fe1 69.71(17)
C7 C8 H8A 125.9
C9 C8 H8A 125.9
Fe1 C8 H8A 126.4
C8 C9 C10 108.6(3)
C8 C9 Fe1 69.95(17)
C10 C9 Fe1 69.84(17)
C8 C9 H9A 125.7
C10 C9 H9A 125.7
Fe1 C9 H9A 126.1
C9 C10 C6 107.9(3)
C9 C10 Fe1 69.69(17)
C6 C10 Fe1 69.20(15)
C9 C10 H10A 126.1
C6 C10 H10A 126.1
Fe1 C10 H10A 126.6
C12 C11 C16 118.6(2)
C12 C11 P1 123.7(2)
C16 C11 P1 117.8(2)
C11 C12 C13 121.2(3)
C11 C12 H12A 119.4
C13 C12 H12A 119.4
C14 C13 C12 119.5(3)
C14 C13 H13A 120.3
C12 C13 H13A 120.3
C13 C14 C15 120.0(3)
C13 C14 H14A 120.0
C15 C14 H14A 120.0
C16 C15 C14 120.2(3)
C16 C15 H15A 119.9
C14 C15 H15A 119.9
C15 C16 C11 120.5(3)
C15 C16 H16A 119.8
C11 C16 H16A 119.8
C22 C17 C18 118.8(3)
C22 C17 P2 122.1(2)
C18 C17 P2 119.1(2)
C19 C18 C17 119.7(3)
C19 C18 H18A 120.1
C17 C18 H18A 120.1
C20 C19 C18 120.4(3)
C20 C19 H19A 119.8
C18 C19 H19A 119.8
C21 C20 C19 120.4(3)
C21 C20 H20A 119.8
C19 C20 H20A 119.8
C20 C21 C22 119.7(3)
C20 C21 H21A 120.2
C22 C21 H21A 120.2
C17 C22 C21 121.0(3)
C17 C22 H22A 119.5
C21 C22 H22A 119.5
C1 P1 C11 102.93(13)
C1 P1 H1 106(2)
C11 P1 H1 98.1(19)
C6 P2 C17 102.26(13)
C6 P2 H2 118.5(16)
C17 P2 H2 123.4(15)
C2 Fe1 C6 137.85(13)
C2 Fe1 C1 41.06(12)
C6 Fe1 C1 178.83(12)
C2 Fe1 C7 178.75(12)
C6 Fe1 C7 41.06(12)
C1 Fe1 C7 140.03(13)
C2 Fe1 C5 68.62(12)
C6 Fe1 C5 139.84(11)
C1 Fe1 C5 41.06(11)
C7 Fe1 C5 111.86(12)
C2 Fe1 C9 112.48(12)
C6 Fe1 C9 68.62(11)
C1 Fe1 C9 111.14(12)
C7 Fe1 C9 67.99(12)
C5 Fe1 C9 138.65(13)
C2 Fe1 C10 110.99(12)
C6 Fe1 C10 41.07(11)
C1 Fe1 C10 138.04(12)
C7 Fe1 C10 68.54(12)
C5 Fe1 C10 178.96(12)
C9 Fe1 C10 40.47(13)
C2 Fe1 C8 140.77(12)
C6 Fe1 C8 68.62(12)
C1 Fe1 C8 112.00(12)
C7 Fe1 C8 40.31(12)
C5 Fe1 C8 111.47(13)
C9 Fe1 C8 40.34(13)
C10 Fe1 C8 68.16(13)
C2 Fe1 C3 40.56(12)
C6 Fe1 C3 110.67(12)
C1 Fe1 C3 68.73(11)
C7 Fe1 C3 138.37(12)
C5 Fe1 C3 68.20(13)
C9 Fe1 C3 140.78(13)
C10 Fe1 C3 112.19(13)
C8 Fe1 C3 178.57(12)
C2 Fe1 C4 68.06(12)
C6 Fe1 C4 111.64(11)
C1 Fe1 C4 68.62(11)
C7 Fe1 C4 111.49(12)
C5 Fe1 C4 40.53(12)
C9 Fe1 C4 178.95(13)
C10 Fe1 C4 140.36(13)
C8 Fe1 C4 138.69(13)
C3 Fe1 C4 40.20(13)

loop_
_geom_bond_atom_site_label_1
_geom_bond_atom_site_label_2
_geom_bond_distance
C1 C2 1.429(4)
C1 C5 1.431(4)
C1 P1 1.804(3)
C1 Fe1 2.039(3)
C2 C3 1.416(4)
C2 Fe1 2.035(3)
C2 H2A 0.9500
C3 C4 1.409(5)
C3 Fe1 2.049(3)
C3 H3A 0.9500
C4 C5 1.417(4)
C4 Fe1 2.051(3)
C4 H4A 0.9500
C5 Fe1 2.041(3)
C5 H5A 0.9500
C6 C7 1.430(4)
C6 C10 1.433(4)
C6 P2 1.808(3)
C6 Fe1 2.038(2)
C7 C8 1.408(4)
C7 Fe1 2.039(3)
C7 H7A 0.9500
C8 C9 1.410(5)
C8 Fe1 2.047(3)
C8 H8A 0.9500
C9 C10 1.414(5)
C9 Fe1 2.044(3)
C9 H9A 0.9500
C10 Fe1 2.046(3)
C10 H10A 0.9500
C11 C12 1.381(4)
C11 C16 1.389(4)
C11 P1 1.834(3)
C12 C13 1.382(4)
C12 H12A 0.9500
C13 C14 1.378(4)
C13 H13A 0.9500
C14 C15 1.379(5)
C14 H14A 0.9500
C15 C16 1.377(4)
C15 H15A 0.9500
C16 H16A 0.9500
C17 C22 1.379(5)
C17 C18 1.394(4)
C17 P2 1.824(3)
C18 C19 1.381(5)
C18 H18A 0.9500
C19 C20 1.373(6)
C19 H19A 0.9500
C20 C21 1.364(5)
C20 H20A 0.9500
C21 C22 1.382(4)
C21 H21A 0.9500
C22 H22A 0.9500
P1 H1 1.08(4)
P2 H2 1.27(4)
